data_2101732
loop_
_publ_author_name
'Marsh, R. E.'

_publ_section_title
;
 The perils of <i>Cc</i> revisited
;
_journal_issue 2
_journal_name_full 'Acta Crystallographica Section B'
_journal_page_first 317
_journal_page_last 322
_journal_paper_doi 10.1107/S010876819601381X
_journal_volume 53
_journal_year 1997
_chemical_formula_moiety 'C32 H46 S6 Cr4 Fe'
_chemical_formula_sum 'C32 H46 Cr4 Fe S6'
_space_group_IT_number 15
_symmetry_cell_setting monoclinic
_symmetry_space_group_name_Hall '-C 2yc'
_symmetry_space_group_name_H-M 'C 1 2/c 1'
_audit_creation_method CSD-QUEST3D-V5
_cell_angle_alpha 90
_cell_angle_beta 135.976(2)
_cell_angle_gamma 90
_cell_formula_units_Z 4
_cell_length_a 26.738(5)
_cell_length_b 9.1950(10)
_cell_length_c 21.419(3)
_cell_volume 3659.6(10)
_cod_data_source_file an0533.cif
_cod_data_source_block CSD_CIF_MIF_DIRVIJ01
_cod_depositor_comments
;
 Marking attached hydrogen comments.

 Antanas Vaitkus,
 2017-03-25

  Added moiety chemical formula from Marsh (1997) paper. The summary
  chemical formula is calculated from moiety formula using 'AdHocParser'
  (svn://www.crystallography.net/cod-tools/trunk/Formulae/AdHocParser.yp,
  revision 1441.)

  Removing 21 atoms which were symmetric equivalents of the atoms from
  the asymmetric unit.

  Andrius Merkys
  2013-11-06
;
_cod_original_sg_symbol_H-M 'C 2/c'
_cod_database_code 2101732

loop_
_symmetry_equiv_pos_as_xyz
x,y,z
-x,y,1/2-z
1/2+x,1/2+y,z
1/2-x,1/2+y,1/2-z
-x,-y,-z
x,-y,-1/2+z
-1/2-x,-1/2-y,-z
-1/2+x,-1/2-y,-1/2+z

loop_
_atom_site_label
_atom_site_fract_x
_atom_site_fract_y
_atom_site_fract_z
_atom_site_type_symbol
_atom_site_attached_hydrogens
Fe1 .0 .11200 .25 Fe 0
Cr1 -.11788 .02926 .06550 Cr 0
Cr2 -.01216 .18810 .11011 Cr 0
S1 -.08364 .25563 .12894 S 0
S2 .00222 -.03646 .16760 S 0
S3 -.10423 .07451 -.03001 S 0
C1 -.1716 .2001 -.1278 C 0
C2 -.1955 .3185 -.1048 C 3
C3 -.2340 .1046 -.2058 C 3
C4 -.1356 .2682 -.1522 C 3
C5 -.2281 -.0669 -.0414 C 1
C6 -.2266 .0170 .0136 C 1
C7 -.1758 -.0420 .0995 C 1
C8 -.1466 -.1684 .0957 C 1
C9 -.1786 -.1858 .0088 C 0
C10 -.1650 -.3014 -.0284 C 3
C11 .0185 .3866 .0824 C 1
C12 .0452 .2606 .0756 C 1
C13 .0942 .1954 .1579 C 1
C14 .1003 .2776 .2198 C 1
C15 .0534 .3999 .1713 C 0
C16 .0432 .5261 .2074 C 3

loop_
_atom_type_symbol
C
Cr
Fe
S
